data_2239367
loop_
_publ_author_name
'Ishikawa, Yoshinobu'

_publ_section_title
;
 6-Fluoro-4-oxo-4<i>H</i>-chromene-3-carbaldehyde
;
_journal_issue 5
_journal_name_full 'Acta Crystallographica Section E'
_journal_page_first o583
_journal_paper_doi 10.1107/S1600536814008502
_journal_volume 70
_journal_year 2014
_chemical_formula_iupac 'C10 H5 F O3'
_chemical_formula_moiety 'C10 H5 F O3'
_chemical_formula_sum 'C10 H5 F O3'
_chemical_formula_weight 192.15
_chemical_name_systematic
;
6-Fluoro-4-oxo-4<i>H</i>-chromene-3-carbaldehyde
;
_space_group_IT_number 14
_symmetry_cell_setting monoclinic
_symmetry_space_group_name_Hall '-P 2yn'
_symmetry_space_group_name_H-M 'P 1 21/n 1'
_atom_sites_solution_hydrogens geom
_atom_sites_solution_primary direct
_atom_sites_solution_secondary difmap
_cell_angle_alpha 90.0000
_cell_angle_beta 95.09(2)
_cell_angle_gamma 90.0000
_cell_formula_units_Z 4
_cell_length_a 7.8530(19)
_cell_length_b 5.6020(17)
_cell_length_c 17.987(5)
_cell_measurement_reflns_used 25
_cell_measurement_temperature 100
_cell_measurement_theta_max 17.32
_cell_measurement_theta_min 15.20
_cell_volume 788.2(4)
_computing_cell_refinement '<i>WinAFC Diffractometer Control Software</i> (Rigaku, 1999)'
_computing_data_collection '<i>WinAFC Diffractometer Control Software</i> (Rigaku, 1999)'
_computing_data_reduction '<i>WinAFC Diffractometer Control Software</i> (Rigaku, 1999)'
_computing_molecular_graphics 'CrystalStructure (Rigaku, 2010)'
_computing_publication_material 'CrystalStructure (Rigaku, 2010)'
_computing_structure_refinement 'SHELXL97 (Sheldrick, 2008)'
_computing_structure_solution 'SIR2008 (Burla <i>et al.</i>, 2007)'
_diffrn_ambient_temperature 100
_diffrn_measured_fraction_theta_full 0.999
_diffrn_measured_fraction_theta_max 0.999
_diffrn_measurement_device_type 'Rigaku AFC-7R'
_diffrn_measurement_method \w-2\q
_diffrn_radiation_type 'Mo K\a'
_diffrn_radiation_wavelength 0.71069
_diffrn_reflns_av_R_equivalents 0.0239
_diffrn_reflns_limit_h_max 10
_diffrn_reflns_limit_h_min -10
_diffrn_reflns_limit_k_max 7
_diffrn_reflns_limit_k_min -4
_diffrn_reflns_limit_l_max 13
_diffrn_reflns_limit_l_min -23
_diffrn_reflns_number 2412
_diffrn_reflns_theta_full 27.49
_diffrn_reflns_theta_max 27.48
_diffrn_standards_decay_% 3.349
_diffrn_standards_interval_count 150
_diffrn_standards_number 3
_exptl_absorpt_coefficient_mu 0.135
_exptl_absorpt_correction_type none
_exptl_crystal_colour colourless
_exptl_crystal_density_diffrn 1.619
_exptl_crystal_density_method 'not measured'
_exptl_crystal_description plate
_exptl_crystal_F_000 392.00
_exptl_crystal_size_max 0.300
_exptl_crystal_size_mid 0.200
_exptl_crystal_size_min 0.120
_refine_diff_density_max 0.370
_refine_diff_density_min -0.220
_refine_ls_extinction_coef 0.011(3)
_refine_ls_extinction_method 'SHELXL97 (Sheldrick, 2008)'
_refine_ls_goodness_of_fit_ref 1.034
_refine_ls_hydrogen_treatment constr
_refine_ls_number_parameters 128
_refine_ls_number_reflns 1815
_refine_ls_number_restraints 0
_refine_ls_R_factor_gt 0.0360
_refine_ls_shift/su_max 0.000
_refine_ls_structure_factor_coef Fsqd
_refine_ls_weighting_details 'w = 1/[\s^2^(Fo^2^)+(0.0562P)^2^+0.3686P] where P=(Fo^2^+2Fc^2^)/3'
_refine_ls_weighting_scheme calc
_refine_ls_wR_factor_ref 0.1063
_reflns_number_gt 1496
_reflns_number_total 1815
_reflns_threshold_expression F^2^>2\s(F^2^)
_cod_data_source_file tk5307sup1.cif
_cod_data_source_block I
_cod_original_sg_symbol_H-M 'P 21/n'
_cod_database_code 2239367
_cod_database_fobs_code 2239367

loop_
_symmetry_equiv_pos_site_id
_symmetry_equiv_pos_as_xyz
1 +X,+Y,+Z
2 1/2-X,1/2+Y,1/2-Z
3 -X,-Y,-Z
4 1/2+X,1/2-Y,1/2+Z

loop_
_atom_site_type_symbol
_atom_site_label
_atom_site_fract_x
_atom_site_fract_y
_atom_site_fract_z
_atom_site_U_iso_or_equiv
_atom_site_adp_type
_atom_site_calc_flag
_atom_site_refinement_flags
_atom_site_occupancy
_atom_site_symmetry_multiplicity
F F1 0.24629(11) -0.31171(17) 0.68919(5) 0.0261(3) Uani d . 1.0 4
O O1 0.33585(12) 0.28450(17) 0.45542(5) 0.0178(3) Uani d . 1.0 4
O O2 0.05794(13) -0.32557(18) 0.41030(5) 0.0205(3) Uani d . 1.0 4
O O3 0.13190(13) 0.13025(19) 0.23839(5) 0.0226(3) Uani d . 1.0 4
C C1 0.26630(17) 0.2332(3) 0.38638(8) 0.0169(3) Uani d . 1.0 4
C C2 0.17422(16) 0.0346(3) 0.36799(7) 0.0155(3) Uani d . 1.0 4
C C3 0.14094(16) -0.1427(3) 0.42424(7) 0.0147(3) Uani d . 1.0 4
C C4 0.19425(16) -0.2340(3) 0.56069(7) 0.0163(3) Uani d . 1.0 4
C C5 0.26679(17) -0.1674(3) 0.62980(7) 0.0185(3) Uani d . 1.0 4
C C6 0.36078(17) 0.0417(3) 0.64257(8) 0.0191(3) Uani d . 1.0 4
C C7 0.38313(17) 0.1905(3) 0.58328(8) 0.0182(3) Uani d . 1.0 4
C C8 0.21614(16) -0.0827(3) 0.50018(7) 0.0142(3) Uani d . 1.0 4
C C9 0.30989(16) 0.1270(3) 0.51258(7) 0.0147(3) Uani d . 1.0 4
C C10 0.10652(17) -0.0034(3) 0.28948(7) 0.0187(3) Uani d . 1.0 4
H H1 0.2830 0.3442 0.3478 0.0203 Uiso calc R 1.0 4
H H2 0.1311 -0.3782 0.5541 0.0195 Uiso calc R 1.0 4
H H3 0.4087 0.0810 0.6914 0.0229 Uiso calc R 1.0 4
H H4 0.4472 0.3338 0.5904 0.0218 Uiso calc R 1.0 4
H H5 0.0388 -0.1414 0.2783 0.0224 Uiso calc R 1.0 4

loop_
_atom_site_aniso_label
_atom_site_aniso_U_11
_atom_site_aniso_U_22
_atom_site_aniso_U_33
_atom_site_aniso_U_12
_atom_site_aniso_U_13
_atom_site_aniso_U_23
F1 0.0315(5) 0.0312(5) 0.0153(5) -0.0033(4) 0.0012(4) 0.0069(4)
O1 0.0222(5) 0.0154(5) 0.0157(5) -0.0035(4) 0.0014(4) 0.0000(4)
O2 0.0223(5) 0.0183(5) 0.0204(5) -0.0056(4) -0.0003(4) -0.0014(4)
O3 0.0293(6) 0.0222(6) 0.0161(5) 0.0045(5) 0.0013(4) 0.0016(4)
C1 0.0186(7) 0.0171(7) 0.0153(6) 0.0018(5) 0.0033(5) 0.0010(5)
C2 0.0146(6) 0.0166(7) 0.0154(7) 0.0024(5) 0.0026(5) -0.0014(5)
C3 0.0125(6) 0.0151(6) 0.0167(7) 0.0024(5) 0.0021(5) -0.0014(5)
C4 0.0149(6) 0.0163(7) 0.0178(7) 0.0001(5) 0.0029(5) -0.0001(6)
C5 0.0192(7) 0.0215(7) 0.0152(7) 0.0032(6) 0.0042(5) 0.0033(6)
C6 0.0177(6) 0.0246(8) 0.0147(6) 0.0027(6) -0.0003(5) -0.0034(6)
C7 0.0163(7) 0.0177(7) 0.0204(7) 0.0002(5) 0.0010(5) -0.0051(6)
C8 0.0120(6) 0.0154(6) 0.0154(7) 0.0019(5) 0.0023(5) -0.0015(5)
C9 0.0146(6) 0.0151(7) 0.0149(6) 0.0016(5) 0.0032(5) 0.0002(5)
C10 0.0190(7) 0.0197(7) 0.0171(7) 0.0024(6) 0.0005(5) -0.0015(6)

loop_
_atom_type_symbol
_atom_type_description
_atom_type_scat_dispersion_real
_atom_type_scat_dispersion_imag
_atom_type_scat_source
C C 0.0033 0.0016
;
International Tables for Crystallography
(1992, Vol. C, Tables 4.2.6.8 and 6.1.1.4)
;
H H 0.0000 0.0000
;
International Tables for Crystallography
(1992, Vol. C, Table 6.1.1.4)
;
F F 0.0171 0.0103
;
International Tables for Crystallography
(1992, Vol. C, Tables 4.2.6.8 and 6.1.1.4)
;
O O 0.0106 0.0060
;
International Tables for Crystallography
(1992, Vol. C, Tables 4.2.6.8 and 6.1.1.4)
;

loop_
_geom_angle_atom_site_label_1
_geom_angle_atom_site_label_2
_geom_angle_atom_site_label_3
_geom_angle
_geom_angle_publ_flag
C1 O1 C9 118.43(11) no
O1 C1 C2 124.57(13) no
C1 C2 C3 121.05(12) no
C1 C2 C10 119.43(13) no
C3 C2 C10 119.53(12) no
O2 C3 C2 123.45(12) no
O2 C3 C8 122.66(12) no
C2 C3 C8 113.89(12) no
C5 C4 C8 117.98(13) no
F1 C5 C4 118.76(13) no
F1 C5 C6 117.91(12) no
C4 C5 C6 123.32(13) no
C5 C6 C7 118.92(13) no
C6 C7 C9 118.76(13) no
C3 C8 C4 120.90(12) no
C3 C8 C9 120.11(12) no
C4 C8 C9 118.99(12) no
O1 C9 C7 116.03(12) no
O1 C9 C8 121.94(11) no
C7 C9 C8 122.02(13) no
O3 C10 C2 124.30(13) no
O1 C1 H1 117.713 no
C2 C1 H1 117.717 no
C5 C4 H2 121.008 no
C8 C4 H2 121.007 no
C5 C6 H3 120.543 no
C7 C6 H3 120.538 no
C6 C7 H4 120.618 no
C9 C7 H4 120.626 no
O3 C10 H5 117.845 no
C2 C10 H5 117.850 no

loop_
_geom_bond_atom_site_label_1
_geom_bond_atom_site_label_2
_geom_bond_distance
_geom_bond_publ_flag
F1 C5 1.3606(17) no
O1 C1 1.3427(17) no
O1 C9 1.3835(17) no
O2 C3 1.2282(17) no
O3 C10 1.2155(17) no
C1 C2 1.352(2) no
C2 C3 1.4579(19) no
C2 C10 1.4796(18) no
C3 C8 1.4780(18) no
C4 C5 1.3723(18) no
C4 C8 1.4020(19) no
C5 C6 1.393(2) no
C6 C7 1.377(2) no
C7 C9 1.3946(19) no
C8 C9 1.394(2) no
C1 H1 0.950 no
C4 H2 0.950 no
C6 H3 0.950 no
C7 H4 0.950 no
C10 H5 0.950 no

loop_
_geom_contact_atom_site_label_1
_geom_contact_atom_site_label_2
_geom_contact_distance
_geom_contact_site_symmetry_2
_geom_contact_publ_flag
O1 C3 2.8691(18) . no
O2 C1 3.576(2) . no
O2 C4 2.8658(17) . no
O2 C10 2.8760(18) . no
O3 C1 2.8344(19) . no
C1 C7 3.587(3) . no
C1 C8 2.760(2) . no
C2 C9 2.7704(19) . no
C4 C7 2.813(2) . no
C5 C9 2.721(2) . no
C6 C8 2.796(2) . no
F1 F1 3.5513(16) 2_546 no
F1 F1 3.5513(16) 2_556 no
F1 O2 3.5044(15) 3_546 no
F1 O3 3.4981(16) 3_556 no
F1 O3 3.5584(16) 4_545 no
F1 C6 3.315(2) 2_546 no
F1 C7 3.5947(19) 1_545 no
F1 C10 3.3360(18) 3_556 no
F1 C10 3.3800(18) 4_545 no
O1 O2 3.1431(15) 1_565 no
O1 C3 3.5781(19) 1_565 no
O1 C4 3.5315(19) 1_565 no
O1 C6 3.5869(19) 3_656 no
O1 C7 3.5649(19) 3_656 no
O2 F1 3.5044(15) 3_546 no
O2 O1 3.1431(15) 1_545 no
O2 C1 3.0162(19) 1_545 no
O2 C4 3.2351(19) 3_546 no
O2 C7 3.5572(19) 3_556 no
O2 C9 3.4951(19) 3_556 no
O3 F1 3.4981(16) 3_556 no
O3 F1 3.5584(16) 4_444 no
O3 O3 3.3650(17) 2_545 no
O3 O3 3.3650(17) 2_555 no
O3 C1 3.3077(19) 2_545 no
O3 C2 3.4099(18) 2_555 no
O3 C6 3.1985(18) 4_454 no
O3 C7 3.4120(19) 4_454 no
O3 C10 2.9773(19) 2_555 no
C1 O2 3.0162(19) 1_565 no
C1 O3 3.3077(19) 2_555 no
C1 C6 3.390(2) 3_656 no
C2 O3 3.4099(18) 2_545 no
C2 C4 3.453(2) 3_556 no
C2 C5 3.546(2) 3_556 no
C3 O1 3.5781(19) 1_545 no
C3 C4 3.403(2) 3_556 no
C3 C8 3.461(2) 3_556 no
C4 O1 3.5315(19) 1_545 no
C4 O2 3.2351(19) 3_546 no
C4 C2 3.453(2) 3_556 no
C4 C3 3.403(2) 3_556 no
C4 C7 3.557(3) 1_545 no
C5 C2 3.546(2) 3_556 no
C5 C10 3.517(2) 3_556 no
C6 F1 3.315(2) 2_556 no
C6 O1 3.5869(19) 3_656 no
C6 O3 3.1985(18) 4_555 no
C6 C1 3.390(2) 3_656 no
C7 F1 3.5947(19) 1_565 no
C7 O1 3.5649(19) 3_656 no
C7 O2 3.5572(19) 3_556 no
C7 O3 3.4120(19) 4_555 no
C7 C4 3.557(3) 1_565 no
C7 C9 3.562(2) 3_656 no
C8 C3 3.461(2) 3_556 no
C8 C8 3.518(2) 3_556 no
C9 O2 3.4951(19) 3_556 no
C9 C7 3.562(2) 3_656 no
C9 C9 3.374(2) 3_656 no
C10 F1 3.3360(18) 3_556 no
C10 F1 3.3800(18) 4_444 no
C10 O3 2.9773(19) 2_545 no
C10 C5 3.517(2) 3_556 no
F1 H2 2.5447 . no
F1 H3 2.5415 . no
O1 H4 2.5219 . no
O2 H2 2.6151 . no
O2 H5 2.5814 . no
O3 H1 2.5100 . no
C1 H5 3.2808 . no
C3 H1 3.2935 . no
C3 H2 2.6889 . no
C3 H5 2.6767 . no
C4 H3 3.2823 . no
C5 H4 3.2513 . no
C6 H2 3.2881 . no
C8 H4 3.2937 . no
C9 H1 3.1941 . no
C9 H2 3.2746 . no
C9 H3 3.2509 . no
C10 H1 2.5600 . no
H1 H5 3.4953 . no
H3 H4 2.3436 . no
F1 H3 2.6307 2_546 no
F1 H4 3.1761 1_545 no
F1 H5 3.4684 3_556 no
F1 H5 2.6941 4_545 no
O1 H2 3.1318 1_565 no
O1 H4 2.8987 3_666 no
O2 H1 2.8570 1_545 no
O2 H2 2.3533 3_546 no
O3 H1 2.3664 2_545 no
O3 H3 2.4781 4_454 no
O3 H4 2.9229 4_454 no
O3 H5 2.9244 2_555 no
C1 H2 3.4844 3_556 no
C1 H3 3.4931 3_656 no
C1 H4 3.3095 3_666 no
C1 H5 3.5228 2_555 no
C2 H2 3.4665 3_556 no
C2 H3 3.5928 3_656 no
C3 H1 3.4163 1_545 no
C3 H2 3.4741 3_546 no
C3 H4 3.4389 3_656 no
C4 H4 3.1477 1_545 no
C5 H4 3.2399 1_545 no
C5 H5 3.4912 3_556 no
C5 H5 3.4391 4_545 no
C6 H1 3.5277 3_656 no
C6 H5 3.5118 4_545 no
C7 H2 3.1377 1_565 no
C8 H4 3.5193 3_656 no
C9 H2 3.2243 1_565 no
C10 H1 2.8205 2_545 no
C10 H3 3.2620 4_454 no
H1 O2 2.8570 1_565 no
H1 O3 2.3664 2_555 no
H1 C3 3.4163 1_565 no
H1 C6 3.5277 3_656 no
H1 C10 2.8205 2_555 no
H1 H3 3.5122 3_656 no
H1 H4 2.9261 3_666 no
H1 H5 2.7690 2_555 no
H2 O1 3.1318 1_545 no
H2 O2 2.3533 3_546 no
H2 C1 3.4844 3_556 no
H2 C2 3.4665 3_556 no
H2 C3 3.4741 3_546 no
H2 C7 3.1377 1_545 no
H2 C9 3.2243 1_545 no
H2 H2 3.0288 3_546 no
H2 H4 2.9843 1_545 no
H3 F1 2.6307 2_556 no
H3 O3 2.4781 4_555 no
H3 C1 3.4931 3_656 no
H3 C2 3.5928 3_656 no
H3 C10 3.2620 4_555 no
H3 H1 3.5122 3_656 no
H3 H5 3.0440 4_545 no
H4 F1 3.1761 1_565 no
H4 O1 2.8987 3_666 no
H4 O3 2.9229 4_555 no
H4 C1 3.3095 3_666 no
H4 C3 3.4389 3_656 no
H4 C4 3.1477 1_565 no
H4 C5 3.2399 1_565 no
H4 C8 3.5193 3_656 no
H4 H1 2.9261 3_666 no
H4 H2 2.9843 1_565 no
H5 F1 3.4684 3_556 no
H5 F1 2.6941 4_444 no
H5 O3 2.9244 2_545 no
H5 C1 3.5228 2_545 no
H5 C5 3.4912 3_556 no
H5 C5 3.4391 4_444 no
H5 C6 3.5118 4_444 no
H5 H1 2.7690 2_545 no
H5 H3 3.0440 4_444 no

loop_
_geom_hbond_atom_site_label_D
_geom_hbond_atom_site_label_H
_geom_hbond_atom_site_label_A
_geom_hbond_site_symmetry_A
_geom_hbond_distance_DH
_geom_hbond_distance_HA
_geom_hbond_distance_DA
_geom_hbond_angle_DHA
_geom_hbond_publ_flag
C1 H1 O3 2_555 0.95 2.37 3.308(2) 171 yes
C4 H2 O2 3_546 0.95 2.35 3.235(2) 154 yes
C6 H3 O3 4_555 0.95 2.48 3.198(2) 133 yes

loop_
_geom_torsion_atom_site_label_1
_geom_torsion_atom_site_label_2
_geom_torsion_atom_site_label_3
_geom_torsion_atom_site_label_4
_geom_torsion
_geom_torsion_publ_flag
C1 O1 C9 C7 -179.22(10) no
C1 O1 C9 C8 0.80(17) no
C9 O1 C1 C2 -1.26(19) no
C9 O1 C1 H1 178.7 no
O1 C1 C2 C3 0.9(2) no
O1 C1 C2 C10 -179.01(11) no
H1 C1 C2 C3 -179.1 no
H1 C1 C2 C10 1.0 no
C1 C2 C3 O2 179.92(12) no
C1 C2 C3 C8 0.01(18) no
C1 C2 C10 O3 2.2(2) no
C1 C2 C10 H5 -177.8 no
C3 C2 C10 O3 -177.66(12) no
C3 C2 C10 H5 2.3 no
C10 C2 C3 O2 -0.21(19) no
C10 C2 C3 C8 179.87(11) no
O2 C3 C8 C4 -0.5(2) no
O2 C3 C8 C9 179.68(12) no
C2 C3 C8 C4 179.39(11) no
C2 C3 C8 C9 -0.40(17) no
C5 C4 C8 C3 -179.74(11) no
C5 C4 C8 C9 0.05(19) no
C8 C4 C5 F1 179.77(11) no
C8 C4 C5 C6 -0.1(2) no
H2 C4 C5 F1 -0.2 no
H2 C4 C5 C6 179.9 no
H2 C4 C8 C3 0.3 no
H2 C4 C8 C9 -179.9 no
F1 C5 C6 C7 -179.98(11) no
F1 C5 C6 H3 0.0 no
C4 C5 C6 C7 -0.1(2) no
C4 C5 C6 H3 179.9 no
C5 C6 C7 C9 0.4(2) no
C5 C6 C7 H4 -179.6 no
H3 C6 C7 C9 -179.6 no
H3 C6 C7 H4 0.4 no
C6 C7 C9 O1 179.57(11) no
C6 C7 C9 C8 -0.5(2) no
H4 C7 C9 O1 -0.4 no
H4 C7 C9 C8 179.6 no
C3 C8 C9 O1 0.01(19) no
C3 C8 C9 C7 -179.97(11) no
C4 C8 C9 O1 -179.78(11) no
C4 C8 C9 C7 0.24(19) no
